data_1550231
loop_
_publ_author_name
'Anker, Mathew'
'Lein, Matthias'
'Coles, Martyn P.'

_publ_section_title
;
 Reduction of Organic Azides by Indyl-Anions. Isolation and Reactivity
 Studies of Indium-Nitrogen Multiple Bonds
;
_journal_name_full 'Chemical Science'
_journal_paper_doi 10.1039/C8SC04078H
_journal_year 2019
_chemical_formula_moiety 'C74 H114 In2 K2 N6 O2 Si4, 4(C7 H8)'
_chemical_formula_sum 'C102 H146 In2 K2 N6 O2 Si4'
_chemical_formula_weight 1908.44
_space_group_IT_number 14
_symmetry_cell_setting monoclinic
_symmetry_Int_Tables_number 14
_symmetry_space_group_name_Hall '-P 2yn'
_symmetry_space_group_name_H-M 'P 1 21/n 1'
_atom_sites_solution_hydrogens geom
_audit_conform_dict_location ftp://ftp.iucr.org/pub/cif_core.dic
_audit_conform_dict_name cif_core.dic
_audit_conform_dict_version 2.4.3
_audit_creation_date 2018-06-03T19:04:57-00:00
_audit_creation_method 'WinGX routine CIF_UPDATE'
_audit_update_record
;
2018-08-23 deposited with the CCDC.
2018-11-12 downloaded from the CCDC.
;
_cell_angle_alpha 90
_cell_angle_beta 97.4553(14)
_cell_angle_gamma 90
_cell_formula_units_Z 4
_cell_length_a 23.6145(4)
_cell_length_b 17.0543(3)
_cell_length_c 25.7456(4)
_cell_measurement_reflns_used 34217
_cell_measurement_temperature 119.99(10)
_cell_measurement_theta_max 73.43
_cell_measurement_theta_min 4.309
_cell_measurement_wavelength 1.54184
_cell_volume 10280.8(3)
_computing_cell_refinement 'CrysAlisPro 1.171.38.46 (Rigaku OD, 2015)'
_computing_data_collection 'CrysAlisPro 1.171.38.46 (Rigaku OD, 2015)'
_computing_data_reduction 'CrysAlisPro 1.171.38.46 (Rigaku OD, 2015)'
_computing_molecular_graphics 'Ortep for Windows (Farrugia, 2012)'
_computing_publication_material 'WinGX publication routines (Farrugia, 2012)'
_computing_structure_refinement 'SHELXL-2014/6 (Sheldrick, 2014)'
_diffrn_ambient_temperature 119.99(10)
_diffrn_detector 'CCD plate'
_diffrn_detector_area_resol_mean 8.0856
_diffrn_measured_fraction_theta_full 0.9994
_diffrn_measured_fraction_theta_max 0.9994
_diffrn_measurement_device 'four-circle diffractometer'
_diffrn_measurement_device_type 'SuperNova, Dual, Cu at zero, EosS2'
_diffrn_measurement_method '\w scans'
_diffrn_orient_matrix_type 'CrysAlisPro convention (1999,Acta A55,543-557)'
_diffrn_orient_matrix_UB_11 0.0454899
_diffrn_orient_matrix_UB_12 -0.0570276
_diffrn_orient_matrix_UB_13 -0.0157016
_diffrn_orient_matrix_UB_21 -0.0368924
_diffrn_orient_matrix_UB_22 -0.0700677
_diffrn_orient_matrix_UB_23 0.0128793
_diffrn_orient_matrix_UB_31 -0.0299864
_diffrn_orient_matrix_UB_32 -0.0002194
_diffrn_orient_matrix_UB_33 -0.0568151
_diffrn_radiation_monochromator mirror
_diffrn_radiation_probe x-ray
_diffrn_radiation_type 'Cu K\a'
_diffrn_radiation_wavelength 1.54184
_diffrn_reflns_av_R_equivalents 0.069
_diffrn_reflns_av_unetI/netI 0.1069
_diffrn_reflns_Laue_measured_fraction_full 1
_diffrn_reflns_Laue_measured_fraction_max 1
_diffrn_reflns_limit_h_max 28
_diffrn_reflns_limit_h_min -28
_diffrn_reflns_limit_k_max 20
_diffrn_reflns_limit_k_min -20
_diffrn_reflns_limit_l_max 30
_diffrn_reflns_limit_l_min -31
_diffrn_reflns_number 136970
_diffrn_reflns_point_group_measured_fraction_full 1
_diffrn_reflns_point_group_measured_fraction_max 1
_diffrn_reflns_theta_full 68.1328
_diffrn_reflns_theta_max 68.2507
_diffrn_reflns_theta_min 3.5255
_diffrn_source 'micro-focus sealed X-ray tube'
_exptl_absorpt_coefficient_mu 5.12
_exptl_absorpt_correction_T_max 0.856
_exptl_absorpt_correction_T_min 0.487
_exptl_absorpt_correction_type gaussian
_exptl_absorpt_process_details
;
        CrysAlisPro 1.171.38.46 (Rigaku Oxford Diffraction, 2015)
Numerical absorption correction based on gaussian integration over
                        a multifaceted crystal model
        Empirical absorption correction using spherical harmonics,
 implemented in SCALE3 ABSPACK scaling algorithm.
;
_exptl_crystal_colour yellow
_exptl_crystal_density_diffrn 1.233
_exptl_crystal_density_method 'not measured'
_exptl_crystal_description prism
_exptl_crystal_F_000 4032
_exptl_crystal_size_max 0.242
_exptl_crystal_size_mid 0.15
_exptl_crystal_size_min 0.098
_refine_diff_density_max 1.341
_refine_diff_density_min -0.879
_refine_diff_density_rms 0.069
_refine_ls_extinction_method none
_refine_ls_goodness_of_fit_ref 1.009
_refine_ls_hydrogen_treatment constr
_refine_ls_matrix_type full
_refine_ls_number_constraints 0
_refine_ls_number_parameters 1078
_refine_ls_number_reflns 18832
_refine_ls_number_restraints 57
_refine_ls_restrained_S_all 1.009
_refine_ls_R_factor_all 0.0511
_refine_ls_R_factor_gt 0.0374
_refine_ls_shift/su_max 0.002
_refine_ls_shift/su_mean 0
_refine_ls_structure_factor_coef Fsqd
_refine_ls_weighting_details 'w=1/[\s^2^(Fo^2^)+(0.0422P)^2^+10.6514P] where P=(Fo^2^+2Fc^2^)/3'
_refine_ls_weighting_scheme calc
_refine_ls_wR_factor_gt 0.0877
_refine_ls_wR_factor_ref 0.095
_reflns_number_gt 15409
_reflns_number_total 18832
_reflns_threshold_expression 'I > 2\s(I)'
_cod_data_source_file c8sc04078h2.cif
_cod_data_source_block 5
_cod_database_code 1550231

loop_
_symmetry_equiv_pos_as_xyz
'x, y, z'
'-x+1/2, y+1/2, -z+1/2'
'-x, -y, -z'
'x-1/2, -y-1/2, z-1/2'

loop_
_atom_site_label
_atom_site_type_symbol
_atom_site_fract_x
_atom_site_fract_y
_atom_site_fract_z
_atom_site_U_iso_or_equiv
_atom_site_adp_type
_atom_site_occupancy
_atom_site_calc_flag
_atom_site_disorder_assembly
_atom_site_disorder_group
In1 In 0.58835(2) 0.09200(2) 0.31482(2) 0.02338(5) Uani 1 d . .
In2 In 0.39006(2) 0.50415(2) 0.23438(2) 0.02621(6) Uani 1 d . .
K1 K 0.54198(3) 0.29534(4) 0.36597(3) 0.03127(14) Uani 1 d . .
K2 K 0.51894(3) 0.37776(4) 0.19734(3) 0.03407(15) Uani 1 d . .
Si1 Si 0.55854(3) -0.03258(5) 0.40905(3) 0.02590(16) Uani 1 d . .
Si2 Si 0.65370(4) -0.07099(5) 0.34239(3) 0.02878(17) Uani 1 d . .
Si3 Si 0.29840(4) 0.51081(6) 0.12502(4) 0.0419(2) Uani 1 d . .
Si4 Si 0.30269(3) 0.64847(5) 0.20288(3) 0.02706(17) Uani 1 d . .
O1 O 0.60292(10) -0.08494(13) 0.37919(9) 0.0323(5) Uani 1 d . .
O2 O 0.28396(10) 0.59595(15) 0.15009(9) 0.0390(6) Uani 1 d . .
N1 N 0.56002(10) 0.06257(14) 0.38593(9) 0.0224(5) Uani 1 d . .
N2 N 0.62929(11) -0.00809(15) 0.29267(10) 0.0268(5) Uani 1 d . .
N3 N 0.58292(11) 0.20470(14) 0.29541(10) 0.0274(5) Uani 1 d . .
N4 N 0.36492(11) 0.48194(17) 0.15461(10) 0.0323(6) Uani 1 d . .
N5 N 0.32989(10) 0.58588(15) 0.25201(9) 0.0245(5) Uani 1 d . .
N6 N 0.46605(10) 0.46023(17) 0.26361(10) 0.0305(6) Uani 1 d . .
C1 C 0.53622(12) 0.12356(17) 0.41433(11) 0.0224(6) Uani 1 d . .
C2 C 0.47804(12) 0.14558(18) 0.40267(11) 0.0243(6) Uani 1 d . .
C3 C 0.45627(13) 0.20468(19) 0.43207(12) 0.0307(7) Uani 1 d . .
H3 H 0.4174 0.2197 0.424 0.037 Uiso 1 calc . .
C4 C 0.49003(14) 0.24171(19) 0.47259(12) 0.0324(7) Uani 1 d . .
H4 H 0.4742 0.2804 0.493 0.039 Uiso 1 calc . .
C5 C 0.54714(14) 0.22192(19) 0.48318(12) 0.0310(7) Uani 1 d . .
H5 H 0.5705 0.2485 0.5105 0.037 Uiso 1 calc . .
C6 C 0.57127(12) 0.16393(18) 0.45479(11) 0.0257(6) Uani 1 d . .
C7 C 0.43926(12) 0.1094(2) 0.35744(12) 0.0290(6) Uani 1 d . .
H7 H 0.4591 0.0623 0.3453 0.035 Uiso 1 calc . .
C8 C 0.42980(14) 0.1675(2) 0.31189(13) 0.0371(8) Uani 1 d . .
H8A H 0.4104 0.2143 0.3229 0.056 Uiso 1 calc . .
H8B H 0.4062 0.143 0.2822 0.056 Uiso 1 calc . .
H8C H 0.4667 0.1824 0.3014 0.056 Uiso 1 calc . .
C9 C 0.38182(14) 0.0829(2) 0.37223(13) 0.0401(8) Uani 1 d . .
H9A H 0.3881 0.0462 0.4017 0.06 Uiso 1 calc . .
H9B H 0.3599 0.0568 0.3422 0.06 Uiso 1 calc . .
H9C H 0.3605 0.1285 0.3823 0.06 Uiso 1 calc . .
C10 C 0.63503(13) 0.1482(2) 0.46535(12) 0.0325(7) Uani 1 d . .
H10 H 0.6421 0.0951 0.451 0.039 Uiso 1 calc . .
C11 C 0.66726(15) 0.2082(2) 0.43598(16) 0.0464(9) Uani 1 d . .
H11A H 0.6537 0.2054 0.3984 0.07 Uiso 1 calc . .
H11B H 0.7082 0.1967 0.4419 0.07 Uiso 1 calc . .
H11C H 0.6605 0.261 0.4489 0.07 Uiso 1 calc . .
C12 C 0.65867(16) 0.1481(3) 0.52349(14) 0.0451(9) Uani 1 d . .
H12A H 0.6564 0.2011 0.5377 0.068 Uiso 1 calc . .
H12B H 0.6986 0.1309 0.5277 0.068 Uiso 1 calc . .
H12C H 0.6362 0.1121 0.5423 0.068 Uiso 1 calc . .
C13 C 0.48771(15) -0.0816(2) 0.39507(15) 0.0400(8) Uani 1 d . .
H13A H 0.4754 -0.0815 0.3572 0.06 Uiso 1 calc . .
H13B H 0.4597 -0.0534 0.4129 0.06 Uiso 1 calc . .
H13C H 0.4908 -0.1359 0.4077 0.06 Uiso 1 calc . .
C14 C 0.58017(16) -0.0363(2) 0.48091(13) 0.0385(8) Uani 1 d . .
H14A H 0.573 -0.0889 0.4939 0.058 Uiso 1 calc . .
H14B H 0.558 0.0022 0.4981 0.058 Uiso 1 calc . .
H14C H 0.6209 -0.024 0.4887 0.058 Uiso 1 calc . .
C15 C 0.71385(15) -0.0269(2) 0.38664(14) 0.0412(8) Uani 1 d . .
H15A H 0.7029 0.0255 0.3975 0.062 Uiso 1 calc . .
H15B H 0.7475 -0.0228 0.3681 0.062 Uiso 1 calc . .
H15C H 0.7229 -0.0601 0.4177 0.062 Uiso 1 calc . .
C16 C 0.67561(16) -0.1672(2) 0.31761(14) 0.0397(8) Uani 1 d . .
H16A H 0.6942 -0.1985 0.3469 0.06 Uiso 1 calc . .
H16B H 0.7023 -0.1588 0.292 0.06 Uiso 1 calc . .
H16C H 0.6418 -0.1952 0.3008 0.06 Uiso 1 calc . .
C17 C 0.62413(13) -0.02313(18) 0.23777(12) 0.0279(6) Uani 1 d . .
C18 C 0.66208(13) 0.01349(19) 0.20690(13) 0.0315(7) Uani 1 d . .
C19 C 0.65528(16) -0.0004(2) 0.15357(14) 0.0411(8) Uani 1 d . .
H19 H 0.6814 0.0228 0.1329 0.049 Uiso 1 calc . .
C20 C 0.61151(18) -0.0470(2) 0.12929(14) 0.0465(9) Uani 1 d . .
H20 H 0.6076 -0.0556 0.0925 0.056 Uiso 1 calc . .
C21 C 0.57373(16) -0.0807(2) 0.15947(14) 0.0403(8) Uani 1 d . .
H21 H 0.5431 -0.1115 0.1428 0.048 Uiso 1 calc . .
C22 C 0.57933(14) -0.07093(19) 0.21336(13) 0.0320(7) Uani 1 d . .
C23 C 0.70975(13) 0.06620(19) 0.23162(13) 0.0316(7) Uani 1 d . .
H23 H 0.6963 0.0916 0.2628 0.038 Uiso 1 calc . .
C24 C 0.76279(15) 0.0181(2) 0.25132(17) 0.0465(9) Uani 1 d . .
H24A H 0.7525 -0.0234 0.2747 0.07 Uiso 1 calc . .
H24B H 0.7916 0.0523 0.2704 0.07 Uiso 1 calc . .
H24C H 0.7783 -0.0055 0.2214 0.07 Uiso 1 calc . .
C25 C 0.72545(15) 0.1317(2) 0.19567(15) 0.0399(8) Uani 1 d . .
H25A H 0.7411 0.1089 0.1656 0.06 Uiso 1 calc . .
H25B H 0.7541 0.166 0.2151 0.06 Uiso 1 calc . .
H25C H 0.6913 0.1624 0.1833 0.06 Uiso 1 calc . .
C26 C 0.53489(14) -0.1070(2) 0.24419(14) 0.0353(7) Uani 1 d . .
H26 H 0.5508 -0.1058 0.2821 0.042 Uiso 1 calc . .
C27 C 0.48048(16) -0.0581(2) 0.23746(16) 0.0469(9) Uani 1 d . .
H27A H 0.4894 -0.0042 0.2489 0.07 Uiso 1 calc . .
H27B H 0.4529 -0.0806 0.2586 0.07 Uiso 1 calc . .
H27C H 0.4641 -0.058 0.2005 0.07 Uiso 1 calc . .
C28 C 0.52166(17) -0.1929(2) 0.22921(18) 0.0510(10) Uani 1 d . .
H28A H 0.5025 -0.1954 0.1931 0.077 Uiso 1 calc . .
H28B H 0.4967 -0.2153 0.253 0.077 Uiso 1 calc . .
H28C H 0.5574 -0.2229 0.2319 0.077 Uiso 1 calc . .
C29 C 0.59756(12) 0.23446(18) 0.24908(12) 0.0257(6) Uani 1 d . .
C30 C 0.63687(13) 0.29843(19) 0.25150(13) 0.0305(7) Uani 1 d . .
C31 C 0.64959(13) 0.3352(2) 0.20658(14) 0.0346(7) Uani 1 d . .
H31 H 0.6756 0.3779 0.2099 0.042 Uiso 1 calc . .
C32 C 0.62566(14) 0.3118(2) 0.15644(14) 0.0357(7) Uani 1 d . .
C33 C 0.58839(13) 0.2482(2) 0.15343(12) 0.0316(7) Uani 1 d . .
H33 H 0.5722 0.2302 0.1198 0.038 Uiso 1 calc . .
C34 C 0.57369(13) 0.20974(18) 0.19780(12) 0.0285(6) Uani 1 d . .
C35 C 0.66664(15) 0.3249(2) 0.30397(14) 0.0389(8) Uani 1 d . .
H35A H 0.6988 0.3589 0.2987 0.058 Uiso 1 calc . .
H35B H 0.6807 0.279 0.3246 0.058 Uiso 1 calc . .
H35C H 0.6397 0.3539 0.3226 0.058 Uiso 1 calc . .
C36 C 0.63960(17) 0.3550(3) 0.10838(15) 0.0493(9) Uani 1 d . .
H36A H 0.628 0.41 0.1103 0.074 Uiso 1 calc . .
H36B H 0.619 0.3307 0.0769 0.074 Uiso 1 calc . .
H36C H 0.6808 0.3522 0.1068 0.074 Uiso 1 calc . .
C37 C 0.53313(14) 0.14200(19) 0.19081(13) 0.0326(7) Uani 1 d . .
H37A H 0.5143 0.1409 0.1546 0.049 Uiso 1 calc . .
H37B H 0.5043 0.1477 0.2148 0.049 Uiso 1 calc . .
H37C H 0.5542 0.093 0.1985 0.049 Uiso 1 calc . .
C38 C 0.40260(14) 0.4367(2) 0.12776(11) 0.0298(7) Uani 1 d . .
C39 C 0.39851(13) 0.3540(2) 0.12574(12) 0.0298(7) Uani 1 d . .
C40 C 0.43690(14) 0.3114(2) 0.09977(12) 0.0332(7) Uani 1 d . .
H40 H 0.4339 0.2559 0.0983 0.04 Uiso 1 calc . .
C41 C 0.47914(15) 0.3482(2) 0.07614(13) 0.0380(8) Uani 1 d . .
H41 H 0.505 0.3183 0.0589 0.046 Uiso 1 calc . .
C42 C 0.48316(15) 0.4290(2) 0.07800(13) 0.0395(8) Uani 1 d . .
H42 H 0.5125 0.4543 0.0623 0.047 Uiso 1 calc . .
C43 C 0.44516(15) 0.4741(2) 0.10245(12) 0.0355(7) Uani 1 d . .
C44 C 0.35448(14) 0.3100(2) 0.15277(14) 0.0363(7) Uani 1 d . .
H44 H 0.3292 0.3498 0.1667 0.044 Uiso 1 calc . .
C45 C 0.31671(17) 0.2569(3) 0.11492(18) 0.0552(11) Uani 1 d . .
H45A H 0.3001 0.2876 0.0845 0.083 Uiso 1 calc . .
H45B H 0.2861 0.2349 0.1327 0.083 Uiso 1 calc . .
H45C H 0.3398 0.2142 0.1033 0.083 Uiso 1 calc . .
C46 C 0.38430(17) 0.2637(3) 0.19931(17) 0.0554(11) Uani 1 d . .
H46A H 0.4082 0.2227 0.1866 0.083 Uiso 1 calc . .
H46B H 0.3556 0.2395 0.2184 0.083 Uiso 1 calc . .
H46C H 0.4083 0.2992 0.2227 0.083 Uiso 1 calc . .
C47 C 0.45036(19) 0.5631(2) 0.10293(15) 0.0475(9) Uani 1 d . .
H47 H 0.4145 0.5855 0.1136 0.057 Uiso 1 calc . .
C48 C 0.4574(2) 0.5951(3) 0.04848(17) 0.0609(12) Uani 1 d . .
H48A H 0.4543 0.6524 0.0486 0.091 Uiso 1 calc . .
H48B H 0.4274 0.5733 0.0226 0.091 Uiso 1 calc . .
H48C H 0.4949 0.5799 0.0394 0.091 Uiso 1 calc . .
C49 C 0.5006(2) 0.5893(3) 0.14303(17) 0.0628(12) Uani 1 d . .
H49A H 0.4956 0.5688 0.1777 0.094 Uiso 1 calc . .
H49B H 0.502 0.6468 0.1443 0.094 Uiso 1 calc . .
H49C H 0.5364 0.5692 0.1327 0.094 Uiso 1 calc . .
C50 C 0.23961(16) 0.4428(3) 0.13688(19) 0.0596(13) Uani 1 d . .
H50A H 0.2403 0.4347 0.1746 0.089 Uiso 1 calc . .
H50B H 0.2448 0.3924 0.1198 0.089 Uiso 1 calc . .
H50C H 0.2028 0.4656 0.1224 0.089 Uiso 1 calc . .
C51 C 0.2988(2) 0.5215(3) 0.05348(15) 0.0713(16) Uani 1 d . .
H51A H 0.2598 0.5308 0.0365 0.107 Uiso 1 calc . .
H51B H 0.3137 0.4733 0.0394 0.107 Uiso 1 calc . .
H51C H 0.3232 0.5658 0.0466 0.107 Uiso 1 calc . .
C52 C 0.23922(13) 0.70057(19) 0.22130(13) 0.0319(7) Uani 1 d . .
H52A H 0.224 0.736 0.1929 0.048 Uiso 1 calc . .
H52B H 0.2502 0.731 0.2533 0.048 Uiso 1 calc . .
H52C H 0.2099 0.6623 0.2274 0.048 Uiso 1 calc . .
C53 C 0.35625(15) 0.7207(2) 0.18483(15) 0.0417(8) Uani 1 d . .
H53A H 0.3905 0.6929 0.1772 0.063 Uiso 1 calc . .
H53B H 0.3665 0.757 0.2141 0.063 Uiso 1 calc . .
H53C H 0.3399 0.7502 0.1538 0.063 Uiso 1 calc . .
C54 C 0.31827(12) 0.59042(17) 0.30492(11) 0.0232(6) Uani 1 d . .
C55 C 0.27138(13) 0.55001(18) 0.32052(12) 0.0279(6) Uani 1 d . .
C56 C 0.26276(13) 0.5506(2) 0.37300(13) 0.0336(7) Uani 1 d . .
H56 H 0.2311 0.5231 0.3834 0.04 Uiso 1 calc . .
C57 C 0.29923(15) 0.5904(2) 0.41026(13) 0.0396(8) Uani 1 d . .
H57 H 0.2931 0.5899 0.446 0.048 Uiso 1 calc . .
C58 C 0.34479(14) 0.6308(2) 0.39456(12) 0.0340(7) Uani 1 d . .
H58 H 0.3698 0.6585 0.4201 0.041 Uiso 1 calc . .
C59 C 0.35511(12) 0.63232(18) 0.34288(12) 0.0270(6) Uani 1 d . .
C60 C 0.22995(13) 0.50432(19) 0.28140(14) 0.0332(7) Uani 1 d . .
H60 H 0.2351 0.5228 0.2454 0.04 Uiso 1 calc . .
C61 C 0.2437(2) 0.4166(2) 0.28450(19) 0.0594(13) Uani 1 d . .
H61A H 0.2813 0.4075 0.2733 0.089 Uiso 1 calc . .
H61B H 0.2146 0.3877 0.2615 0.089 Uiso 1 calc . .
H61C H 0.2441 0.3985 0.3207 0.089 Uiso 1 calc . .
C62 C 0.16776(15) 0.5174(3) 0.28886(16) 0.0509(10) Uani 1 d . .
H62A H 0.1601 0.4926 0.3216 0.076 Uiso 1 calc . .
H62B H 0.1429 0.4943 0.2594 0.076 Uiso 1 calc . .
H62C H 0.1602 0.5738 0.2904 0.076 Uiso 1 calc . .
C63 C 0.40331(13) 0.6828(2) 0.32793(12) 0.0321(7) Uani 1 d . .
H63 H 0.4088 0.6691 0.2912 0.039 Uiso 1 calc . .
C64 C 0.46025(14) 0.6687(2) 0.36250(15) 0.0423(8) Uani 1 d . .
H64A H 0.4573 0.6865 0.3983 0.063 Uiso 1 calc . .
H64B H 0.4906 0.698 0.3484 0.063 Uiso 1 calc . .
H64C H 0.4693 0.6126 0.3629 0.063 Uiso 1 calc . .
C65 C 0.38661(16) 0.7692(2) 0.32855(16) 0.0436(8) Uani 1 d . .
H65A H 0.3506 0.7772 0.3056 0.065 Uiso 1 calc . .
H65B H 0.4167 0.801 0.3161 0.065 Uiso 1 calc . .
H65C H 0.3818 0.7847 0.3644 0.065 Uiso 1 calc . .
C66 C 0.48632(12) 0.45922(18) 0.31609(12) 0.0269(6) Uani 1 d . .
C67 C 0.54485(13) 0.48129(19) 0.33153(13) 0.0304(7) Uani 1 d . .
C68 C 0.56888(14) 0.47588(19) 0.38381(13) 0.0336(7) Uani 1 d . .
H68 H 0.6079 0.4897 0.3927 0.04 Uiso 1 calc . .
C69 C 0.53843(14) 0.45113(19) 0.42366(12) 0.0329(7) Uani 1 d . .
C70 C 0.48144(14) 0.43162(18) 0.40884(12) 0.0300(7) Uani 1 d . .
H70 H 0.459 0.4161 0.4352 0.036 Uiso 1 calc . .
C71 C 0.45561(13) 0.43384(18) 0.35656(12) 0.0280(6) Uani 1 d . .
C72 C 0.57963(15) 0.5141(2) 0.29158(15) 0.0411(8) Uani 1 d . .
H72A H 0.6151 0.5366 0.3095 0.062 Uiso 1 calc . .
H72B H 0.5577 0.5551 0.2712 0.062 Uiso 1 calc . .
H72C H 0.5887 0.4721 0.268 0.062 Uiso 1 calc . .
C73 C 0.56576(17) 0.4458(2) 0.47987(14) 0.0442(9) Uani 1 d . .
H73A H 0.6026 0.4188 0.4814 0.066 Uiso 1 calc . .
H73B H 0.5407 0.4165 0.5003 0.066 Uiso 1 calc . .
H73C H 0.5718 0.4987 0.4944 0.066 Uiso 1 calc . .
C74 C 0.39404(13) 0.4089(2) 0.34501(13) 0.0326(7) Uani 1 d . .
H74A H 0.3699 0.4552 0.3371 0.049 Uiso 1 calc . .
H74B H 0.3826 0.3819 0.3756 0.049 Uiso 1 calc . .
H74C H 0.3896 0.3733 0.3149 0.049 Uiso 1 calc . .
C1A C 0.34074(16) 0.2974(3) -0.13184(15) 0.0446(9) Uani 1 d . .
C2A C 0.3118(2) 0.3596(3) -0.11583(17) 0.0632(13) Uani 1 d . .
H2A H 0.2798 0.3795 -0.1382 0.076 Uiso 1 calc . .
C3A C 0.3277(2) 0.3951(3) -0.06774(18) 0.0716(16) Uani 1 d . .
H3A H 0.3071 0.4394 -0.0579 0.086 Uiso 1 calc . .
C4A C 0.3728(2) 0.3669(3) -0.03434(17) 0.0599(12) Uani 1 d . .
H4A H 0.3825 0.3894 -0.0006 0.072 Uiso 1 calc . .
C5A C 0.40393(18) 0.3053(3) -0.05042(17) 0.0536(10) Uani 1 d . .
H5A H 0.4363 0.2862 -0.0283 0.064 Uiso 1 calc . .
C6A C 0.38791(18) 0.2713(3) -0.09885(18) 0.0540(10) Uani 1 d . .
H6A H 0.4098 0.2291 -0.1097 0.065 Uiso 1 calc . .
C7A C 0.3238(2) 0.2592(3) -0.18423(17) 0.0637(13) Uani 1 d . .
H7A1 H 0.2836 0.2704 -0.1963 0.096 Uiso 1 calc . .
H7A2 H 0.3294 0.2024 -0.1809 0.096 Uiso 1 calc . .
H7A3 H 0.3475 0.2799 -0.2096 0.096 Uiso 1 calc . .
C1B C 0.6311(2) 0.1731(3) 0.01629(19) 0.0590(11) Uani 1 d . .
C2B C 0.6109(3) 0.1993(3) -0.0338(2) 0.0842(17) Uani 1 d . .
H2B H 0.6345 0.2306 -0.0527 0.101 Uiso 1 calc . .
C3B C 0.5561(3) 0.1796(4) -0.0562(3) 0.105(3) Uani 1 d . .
H3B H 0.5425 0.1974 -0.0905 0.126 Uiso 1 calc . .
C4B C 0.5211(3) 0.1348(4) -0.0294(3) 0.096(2) Uani 1 d . .
H4B H 0.4835 0.1225 -0.0449 0.115 Uiso 1 calc . .
C5B C 0.5410(2) 0.1079(3) 0.0198(2) 0.0734(15) Uani 1 d . .
H5B H 0.5174 0.0764 0.0387 0.088 Uiso 1 calc . .
C6B C 0.5956(2) 0.1273(3) 0.04147(18) 0.0591(11) Uani 1 d . .
H6B H 0.6092 0.108 0.0754 0.071 Uiso 1 calc . .
C7B C 0.6904(2) 0.1940(4) 0.0417(2) 0.0870(18) Uani 1 d . .
H7B1 H 0.69 0.201 0.0795 0.13 Uiso 1 calc . .
H7B2 H 0.7027 0.2427 0.0265 0.13 Uiso 1 calc . .
H7B3 H 0.7169 0.1516 0.0358 0.13 Uiso 1 calc . .
C1C C 0.3521(4) 0.3006(9) 0.5248(4) 0.041(4) Uiso 0.477(12) d A 1
C2C C 0.3317(4) 0.3511(6) 0.4836(4) 0.044(2) Uiso 0.477(12) d A 1
H2C H 0.3421 0.4049 0.486 0.053 Uiso 0.477(12) calc A 1
C3C C 0.2971(4) 0.3251(7) 0.4398(4) 0.045(2) Uiso 0.477(12) d A 1
H3C H 0.2831 0.3603 0.4126 0.053 Uiso 0.477(12) calc A 1
C4C C 0.2834(3) 0.2468(7) 0.4368(4) 0.043(2) Uiso 0.477(12) d A 1
H4C H 0.2595 0.2271 0.4071 0.051 Uiso 0.477(12) calc A 1
C5C C 0.3044(4) 0.1968(6) 0.4766(4) 0.046(2) Uiso 0.477(12) d A 1
H5C H 0.296 0.1424 0.4732 0.055 Uiso 0.477(12) calc A 1
C6C C 0.3369(4) 0.2231(5) 0.5209(4) 0.037(2) Uiso 0.477(12) d A 1
H6C H 0.3488 0.1879 0.5488 0.044 Uiso 0.477(12) calc A 1
C7C C 0.3872(5) 0.2910(8) 0.5815(4) 0.060(3) Uiso 0.477(12) d A 1
H7C1 H 0.4034 0.3417 0.5935 0.09 Uiso 0.239(6) calc A 1
H7C2 H 0.3618 0.272 0.606 0.09 Uiso 0.239(6) calc A 1
H7C3 H 0.4182 0.2531 0.5799 0.09 Uiso 0.239(6) calc A 1
H7C4 H 0.3855 0.2362 0.5927 0.09 Uiso 0.239(6) calc A 1
H7C5 H 0.4271 0.3059 0.5803 0.09 Uiso 0.239(6) calc A 1
H7C6 H 0.3707 0.3248 0.6064 0.09 Uiso 0.239(6) calc A 1
C1D C 0.3513(3) 0.2890(4) 0.5274(2) 0.041(5) Uiso 0.523(12) d A 2
C2D C 0.3415(3) 0.3584(3) 0.4994(3) 0.038(2) Uiso 0.523(12) d A 2
H2D H 0.3578 0.406 0.5134 0.046 Uiso 0.523(12) calc A 2
C3D C 0.3078(3) 0.3581(4) 0.4509(2) 0.045(2) Uiso 0.523(12) d A 2
H3D H 0.3011 0.4055 0.4318 0.054 Uiso 0.523(12) calc A 2
C4D C 0.2840(2) 0.2884(5) 0.43045(18) 0.043(2) Uiso 0.523(12) d A 2
H4D H 0.2609 0.2882 0.3973 0.051 Uiso 0.523(12) calc A 2
C5D C 0.2938(2) 0.2189(4) 0.4585(3) 0.043(2) Uiso 0.523(12) d A 2
H5D H 0.2775 0.1713 0.4445 0.052 Uiso 0.523(12) calc A 2
C6D C 0.3275(3) 0.2192(3) 0.5069(3) 0.046(3) Uiso 0.523(12) d A 2
H6D H 0.3342 0.1718 0.5261 0.055 Uiso 0.523(12) calc A 2
C7D C 0.3884(5) 0.3247(8) 0.5740(4) 0.070(3) Uiso 0.523(12) d A 2
H7D1 H 0.4005 0.2836 0.5997 0.104 Uiso 0.261(6) calc A 2
H7D2 H 0.4221 0.349 0.5622 0.104 Uiso 0.261(6) calc A 2
H7D3 H 0.3665 0.3646 0.5902 0.104 Uiso 0.261(6) calc A 2
H7D4 H 0.3922 0.3812 0.5684 0.104 Uiso 0.261(6) calc A 2
H7D5 H 0.3706 0.3159 0.6058 0.104 Uiso 0.261(6) calc A 2
H7D6 H 0.4262 0.3002 0.5779 0.104 Uiso 0.261(6) calc A 2
C1E C 0.1646(3) 0.5611(3) 0.4816(2) 0.0760(12) Uani 1 d . .
C2E C 0.1694(3) 0.6316(4) 0.5063(3) 0.0945(15) Uani 1 d . .
H2E H 0.1424 0.6718 0.496 0.113 Uiso 1 calc . .
C3E C 0.2140(3) 0.6455(4) 0.5470(3) 0.1032(17) Uani 1 d . .
H3E H 0.2166 0.695 0.564 0.124 Uiso 1 calc . .
C4E C 0.2550(3) 0.5874(4) 0.5629(3) 0.0962(16) Uani 1 d . .
H4E H 0.2856 0.5972 0.5899 0.115 Uiso 1 calc . .
C5E C 0.2493(3) 0.5170(4) 0.5384(2) 0.0869(14) Uani 1 d . .
H5E H 0.2761 0.4766 0.5486 0.104 Uiso 1 calc . .
C6E C 0.2048(2) 0.5031(3) 0.4986(2) 0.0735(12) Uani 1 d . .
H6E H 0.2016 0.4529 0.4825 0.088 Uiso 1 calc . .
C7E C 0.1160(3) 0.5441(4) 0.4388(3) 0.0938(17) Uani 1 d . .
H7E1 H 0.0811 0.5696 0.4472 0.141 Uiso 1 calc . .
H7E2 H 0.1098 0.4874 0.436 0.141 Uiso 1 calc . .
H7E3 H 0.1255 0.5644 0.4054 0.141 Uiso 1 calc . .

loop_
_atom_site_aniso_label
_atom_site_aniso_U_11
_atom_site_aniso_U_22
_atom_site_aniso_U_33
_atom_site_aniso_U_23
_atom_site_aniso_U_13
_atom_site_aniso_U_12
In1 0.02442(9) 0.02427(10) 0.02160(10) -0.00042(7) 0.00351(7) 0.00173(7)
In2 0.02417(10) 0.03340(11) 0.02006(10) -0.00239(8) -0.00092(7) 0.00698(8)
K1 0.0395(3) 0.0259(3) 0.0298(3) -0.0004(3) 0.0097(3) 0.0041(3)
K2 0.0297(3) 0.0437(4) 0.0283(3) -0.0045(3) 0.0019(2) 0.0108(3)
Si1 0.0304(4) 0.0253(4) 0.0222(4) 0.0012(3) 0.0044(3) 0.0002(3)
Si2 0.0290(4) 0.0292(4) 0.0279(4) -0.0003(3) 0.0028(3) 0.0073(3)
Si3 0.0434(5) 0.0523(6) 0.0256(4) -0.0144(4) -0.0121(4) 0.0232(4)
Si4 0.0267(4) 0.0321(4) 0.0214(4) -0.0015(3) -0.0003(3) 0.0076(3)
O1 0.0396(12) 0.0260(11) 0.0317(12) 0.0015(9) 0.0058(9) 0.0068(9)
O2 0.0448(13) 0.0445(14) 0.0242(11) -0.0068(10) -0.0087(9) 0.0194(11)
N1 0.0236(11) 0.0257(12) 0.0183(11) 0.0017(9) 0.0036(9) -0.0005(9)
N2 0.0306(13) 0.0246(13) 0.0259(13) -0.0012(10) 0.0066(10) 0.0077(10)
N3 0.0310(13) 0.0206(12) 0.0311(13) 0.0011(10) 0.0063(10) 0.0002(10)
N4 0.0349(14) 0.0403(16) 0.0200(12) -0.0067(11) -0.0030(10) 0.0131(12)
N5 0.0252(12) 0.0274(13) 0.0202(12) -0.0053(10) 0.0009(9) 0.0065(10)
N6 0.0235(12) 0.0420(16) 0.0248(13) 0.0002(11) -0.0013(10) 0.0091(11)
C1 0.0254(13) 0.0250(14) 0.0166(13) 0.0036(11) 0.0018(10) -0.0008(11)
C2 0.0218(13) 0.0293(15) 0.0222(14) 0.0039(12) 0.0040(11) -0.0006(11)
C3 0.0267(14) 0.0347(17) 0.0311(16) 0.0068(13) 0.0060(12) 0.0043(12)
C4 0.0411(17) 0.0288(16) 0.0293(16) -0.0023(13) 0.0116(13) 0.0057(13)
C5 0.0378(17) 0.0292(16) 0.0247(15) -0.0031(12) -0.0008(12) -0.0020(13)
C6 0.0261(14) 0.0292(15) 0.0209(14) 0.0021(12) -0.0002(11) -0.0007(12)
C7 0.0231(14) 0.0385(17) 0.0244(15) -0.0008(13) -0.0006(11) -0.0017(12)
C8 0.0271(15) 0.055(2) 0.0278(16) 0.0069(15) -0.0028(12) -0.0025(14)
C9 0.0272(16) 0.060(2) 0.0317(17) 0.0056(16) -0.0027(13) -0.0116(15)
C10 0.0273(15) 0.0402(18) 0.0281(16) -0.0014(13) -0.0036(12) -0.0013(13)
C11 0.0322(17) 0.057(2) 0.049(2) 0.0057(18) -0.0014(15) -0.0110(16)
C12 0.0390(19) 0.061(2) 0.0312(18) -0.0026(17) -0.0123(15) 0.0011(17)
C13 0.0421(19) 0.0304(18) 0.048(2) 0.0022(15) 0.0078(15) -0.0089(14)
C14 0.057(2) 0.0333(18) 0.0251(16) 0.0046(13) 0.0061(14) 0.0021(15)
C15 0.0330(17) 0.048(2) 0.0398(19) -0.0007(16) -0.0045(14) 0.0032(15)
C16 0.0429(19) 0.0355(18) 0.0411(19) -0.0018(15) 0.0070(15) 0.0124(15)
C17 0.0261(14) 0.0267(15) 0.0312(16) -0.0026(12) 0.0049(12) 0.0096(12)
C18 0.0304(15) 0.0329(17) 0.0320(17) -0.0011(13) 0.0077(12) 0.0041(13)
C19 0.048(2) 0.046(2) 0.0331(18) -0.0050(16) 0.0170(15) -0.0043(16)
C20 0.060(2) 0.054(2) 0.0268(17) -0.0125(16) 0.0082(16) -0.0070(19)
C21 0.0464(19) 0.0375(19) 0.0366(19) -0.0110(15) 0.0037(15) -0.0061(15)
C22 0.0326(16) 0.0296(16) 0.0340(17) -0.0044(13) 0.0052(13) 0.0028(13)
C23 0.0277(15) 0.0334(17) 0.0343(17) -0.0024(13) 0.0064(12) 0.0038(13)
C24 0.0321(18) 0.049(2) 0.058(2) 0.0098(18) 0.0054(16) 0.0081(16)
C25 0.0334(17) 0.043(2) 0.043(2) 0.0025(16) 0.0038(14) -0.0021(15)
C26 0.0315(16) 0.0374(19) 0.0368(18) -0.0038(14) 0.0034(13) -0.0010(14)
C27 0.0372(19) 0.053(2) 0.053(2) 0.0079(19) 0.0128(16) 0.0044(17)
C28 0.047(2) 0.043(2) 0.066(3) -0.0075(19) 0.0149(19) -0.0101(17)
C29 0.0234(13) 0.0250(15) 0.0297(15) 0.0037(12) 0.0071(11) 0.0055(11)
C30 0.0239(14) 0.0307(16) 0.0372(17) 0.0040(13) 0.0049(12) 0.0021(12)
C31 0.0262(15) 0.0372(18) 0.0414(19) 0.0071(15) 0.0076(13) -0.0013(13)
C32 0.0296(15) 0.0407(19) 0.0389(18) 0.0093(15) 0.0125(13) 0.0065(14)
C33 0.0326(16) 0.0363(17) 0.0271(16) 0.0018(13) 0.0081(12) 0.0091(13)
C34 0.0272(14) 0.0285(16) 0.0306(16) -0.0013(12) 0.0068(12) 0.0072(12)
C35 0.0338(17) 0.042(2) 0.0395(19) 0.0034(15) -0.0005(14) -0.0095(15)
C36 0.047(2) 0.062(3) 0.041(2) 0.0130(19) 0.0149(16) -0.0010(19)
C37 0.0331(16) 0.0325(17) 0.0314(16) -0.0008(13) 0.0009(13) 0.0028(13)
C38 0.0343(16) 0.0385(17) 0.0155(13) -0.0007(12) -0.0010(11) 0.0082(13)
C39 0.0301(15) 0.0364(17) 0.0209(14) -0.0004(12) -0.0046(11) 0.0077(13)
C40 0.0353(16) 0.0380(18) 0.0243(15) -0.0031(13) -0.0038(12) 0.0104(14)
C41 0.0375(17) 0.052(2) 0.0245(16) -0.0047(15) 0.0036(13) 0.0151(15)
C42 0.0410(18) 0.053(2) 0.0245(16) 0.0042(15) 0.0064(13) 0.0048(16)
C43 0.0451(18) 0.0379(18) 0.0227(15) 0.0003(13) 0.0018(13) 0.0046(15)
C44 0.0283(15) 0.0404(19) 0.0388(18) -0.0006(15) -0.0011(13) 0.0015(14)
C45 0.043(2) 0.048(2) 0.072(3) -0.017(2) 0.0001(19) -0.0066(18)
C46 0.0371(19) 0.074(3) 0.057(3) 0.029(2) 0.0117(17) 0.0035(19)
C47 0.068(3) 0.041(2) 0.0348(19) 0.0040(16) 0.0111(17) -0.0015(18)
C48 0.089(3) 0.052(3) 0.045(2) 0.009(2) 0.019(2) 0.000(2)
C49 0.088(3) 0.054(3) 0.048(2) -0.005(2) 0.016(2) -0.025(2)
C50 0.0323(18) 0.063(3) 0.076(3) -0.035(2) -0.0199(19) 0.0161(18)
C51 0.085(3) 0.096(4) 0.028(2) -0.013(2) -0.012(2) 0.052(3)
C52 0.0285(15) 0.0334(17) 0.0327(17) -0.0028(13) 0.0003(12) 0.0068(13)
C53 0.0358(17) 0.051(2) 0.0395(19) 0.0129(16) 0.0089(14) 0.0018(16)
C54 0.0237(13) 0.0229(14) 0.0222(14) -0.0044(11) -0.0004(11) 0.0060(11)
C55 0.0259(14) 0.0235(15) 0.0319(16) 0.0000(12) -0.0047(12) 0.0016(11)
C56 0.0273(15) 0.0368(18) 0.0375(18) 0.0051(14) 0.0075(13) 0.0006(13)
C57 0.0440(19) 0.051(2) 0.0243(16) 0.0025(15) 0.0074(14) -0.0006(16)
C58 0.0377(17) 0.0412(19) 0.0213(15) -0.0054(13) -0.0024(12) -0.0035(14)
C59 0.0227(13) 0.0313(16) 0.0255(15) -0.0038(12) -0.0022(11) -0.0003(12)
C60 0.0259(15) 0.0325(17) 0.0384(18) 0.0011(14) -0.0059(13) -0.0050(13)
C61 0.064(3) 0.032(2) 0.073(3) -0.0045(19) -0.029(2) -0.0062(18)
C62 0.0275(17) 0.074(3) 0.049(2) 0.007(2) -0.0020(15) -0.0093(17)
C63 0.0296(15) 0.0374(18) 0.0278(16) -0.0047(13) -0.0025(12) -0.0062(13)
C64 0.0282(16) 0.051(2) 0.046(2) -0.0053(17) -0.0049(14) -0.0073(15)
C65 0.0415(19) 0.039(2) 0.049(2) 0.0014(16) 0.0001(16) -0.0095(16)
C66 0.0267(14) 0.0260(15) 0.0267(15) -0.0044(12) -0.0014(11) 0.0073(12)
C67 0.0288(15) 0.0287(16) 0.0326(17) -0.0015(13) 0.0001(12) 0.0013(12)
C68 0.0303(15) 0.0308(16) 0.0366(18) -0.0041(14) -0.0071(13) 0.0002(13)
C69 0.0406(17) 0.0276(16) 0.0274(16) -0.0050(13) -0.0067(13) 0.0036(13)
C70 0.0387(17) 0.0276(16) 0.0237(15) -0.0025(12) 0.0039(12) 0.0075(13)
C71 0.0269(15) 0.0257(15) 0.0307(16) -0.0029(12) 0.0008(12) 0.0058(12)
C72 0.0328(17) 0.049(2) 0.0405(19) 0.0038(16) 0.0020(14) -0.0031(15)
C73 0.055(2) 0.041(2) 0.0320(19) -0.0056(15) -0.0107(16) 0.0008(17)
C74 0.0290(15) 0.0371(17) 0.0315(16) 0.0044(14) 0.0026(12) 0.0016(13)
C1A 0.0377(18) 0.058(2) 0.0375(19) -0.0045(17) 0.0019(15) 0.0020(17)
C2A 0.063(3) 0.081(3) 0.041(2) -0.006(2) -0.0091(19) 0.033(2)
C3A 0.077(3) 0.087(4) 0.045(2) -0.017(2) -0.012(2) 0.045(3)
C4A 0.061(3) 0.070(3) 0.043(2) -0.015(2) -0.0111(19) 0.023(2)
C5A 0.050(2) 0.057(3) 0.051(2) -0.007(2) -0.0063(18) 0.0115(19)
C6A 0.047(2) 0.052(2) 0.060(3) -0.015(2) -0.0028(19) 0.0083(18)
C7A 0.056(3) 0.081(3) 0.050(3) -0.021(2) -0.007(2) 0.013(2)
C1B 0.061(3) 0.056(3) 0.059(3) -0.011(2) 0.001(2) 0.011(2)
C2B 0.118(5) 0.060(3) 0.072(4) 0.002(3) 0.000(3) 0.001(3)
C3B 0.131(6) 0.074(4) 0.088(5) -0.002(3) -0.060(4) 0.010(4)
C4B 0.081(4) 0.089(5) 0.106(5) -0.017(4) -0.037(4) 0.011(3)
C5B 0.064(3) 0.075(4) 0.078(4) -0.026(3) 0.000(3) 0.002(3)
C6B 0.059(3) 0.067(3) 0.051(3) -0.008(2) 0.005(2) 0.012(2)
C7B 0.058(3) 0.108(5) 0.095(4) -0.032(4) 0.012(3) 0.003(3)
C1E 0.083(3) 0.068(3) 0.089(3) -0.001(2) 0.054(2) -0.020(2)
C2E 0.107(4) 0.074(3) 0.117(4) -0.014(3) 0.068(3) -0.021(3)
C3E 0.116(4) 0.090(3) 0.118(4) -0.038(3) 0.071(3) -0.040(3)
C4E 0.100(4) 0.103(4) 0.097(4) -0.036(3) 0.059(3) -0.044(3)
C5E 0.091(3) 0.096(3) 0.080(3) -0.017(3) 0.038(2) -0.025(3)
C6E 0.084(3) 0.066(3) 0.077(3) -0.005(2) 0.035(2) -0.021(2)
C7E 0.086(4) 0.114(5) 0.087(4) 0.011(3) 0.034(3) -0.016(3)

loop_
_atom_type_symbol
_atom_type_description
_atom_type_scat_dispersion_real
_atom_type_scat_dispersion_imag
_atom_type_scat_source
C C 0.0181 0.0091 'International Tables Vol C Tables 4.2.6.8 and 6.1.1.4'
H H 0 0 'International Tables Vol C Tables 4.2.6.8 and 6.1.1.4'
N N 0.0311 0.018 'International Tables Vol C Tables 4.2.6.8 and 6.1.1.4'
O O 0.0492 0.0322 'International Tables Vol C Tables 4.2.6.8 and 6.1.1.4'
Si Si 0.2541 0.3302 'International Tables Vol C Tables 4.2.6.8 and 6.1.1.4'
K K 0.3868 1.0657 'International Tables Vol C Tables 4.2.6.8 and 6.1.1.4'
In In 0.0822 5.0449 'International Tables Vol C Tables 4.2.6.8 and 6.1.1.4'

loop_
_exptl_crystal_face_index_h
_exptl_crystal_face_index_k
_exptl_crystal_face_index_l
_exptl_crystal_face_perp_dist
-6 -7 -10 0.0874
-2 6 -13 0.0707
3 11 -2 0.1083
5 -1 15 0.0667
-2 -10 7 0.1148
5 0 -16 0.065
13 0 -11 0.0604
15 0 -1 0.0554
5 0 15 0.0589
-9 0 15 0.0395
-15 0 1 0.0674
-3 8 11 0.0922
-9 7 -7 0.0808
-8 5 -11 0.0714
12 3 8 0.0601
13 5 -6 0.0551
6 4 -15 0.0619
-13 -5 6 0.0838
11 -6 -10 0.0738
5 -4 -15 0.0645
-13 6 1 0.0703
13 -4 5 0.0794
-9 -3 14 0.0643
-15 -3 3 0.0747
-8 -1 -13 0.0794
10 1 -14 0.0535

loop_
_geom_angle_atom_site_label_1
_geom_angle_atom_site_label_2
_geom_angle_atom_site_label_3
_geom_angle
N3 In1 N2 138.01(10)
N3 In1 N1 115.80(10)
N2 In1 N1 104.85(10)
N3 In1 K1 38.35(8)
N2 In1 K1 168.61(7)
N1 In1 K1 77.46(7)
N6 In2 N5 140.66(10)
N6 In2 N4 115.29(10)
N5 In2 N4 102.70(9)
N6 In2 K2 37.21(8)
N5 In2 K2 171.09(7)
N4 In2 K2 78.11(7)
N3 K1 C70 158.46(8)
N3 K1 C69 150.91(9)
C70 K1 C69 26.51(9)
N3 K1 C71 132.91(8)
C70 K1 C71 26.46(8)
C69 K1 C71 46.93(8)
N3 K1 C68 125.47(9)
C70 K1 C68 44.94(9)
C69 K1 C68 25.81(9)
C71 K1 C68 52.39(8)
N3 K1 C2 87.98(8)
C70 K1 C2 104.19(9)
C69 K1 C2 120.80(9)
C71 K1 C2 107.57(8)
C68 K1 C2 146.53(9)
N3 K1 C1 76.75(8)
C70 K1 C1 121.25(9)
C69 K1 C1 127.16(8)
C71 K1 C1 131.80(8)
C68 K1 C1 148.63(8)
C2 K1 C1 25.74(7)
N3 K1 C3 113.12(8)
C70 K1 C3 79.35(9)
C69 K1 C3 95.88(9)
C71 K1 C3 87.40(8)
C68 K1 C3 121.38(9)
C2 K1 C3 25.31(8)
C1 K1 C3 44.66(8)
N3 K1 C6 90.97(8)
C70 K1 C6 110.24(8)
C69 K1 C6 106.14(8)
C71 K1 C6 131.59(9)
C68 K1 C6 123.69(8)
C2 K1 C6 45.03(7)
C1 K1 C6 25.64(7)
C3 K1 C6 51.55(8)
N3 K1 C5 115.87(8)
C70 K1 C5 85.38(9)
C69 K1 C5 83.32(9)
C71 K1 C5 108.04(9)
C68 K1 C5 104.89(9)
C2 K1 C5 51.41(8)
C1 K1 C5 44.26(8)
C3 K1 C5 43.33(8)
C6 K1 C5 24.90(8)
N3 K1 C66 112.99(8)
C70 K1 C66 45.62(8)
C69 K1 C66 54.07(8)
C71 K1 C66 25.37(8)
C68 K1 C66 44.79(8)
C2 K1 C66 128.37(8)
C1 K1 C66 154.11(8)
C3 K1 C66 111.74(8)
C6 K1 C66 155.76(8)
C5 K1 C66 130.99(8)
N3 K1 C4 128.17(8)
C70 K1 C4 70.21(9)
C69 K1 C4 78.37(9)
C71 K1 C4 87.95(8)
C68 K1 C4 103.87(9)
C2 K1 C4 44.10(8)
C1 K1 C4 51.54(8)
C3 K1 C4 24.55(8)
C6 K1 C4 43.85(8)
C5 K1 C4 24.43(8)
C66 K1 C4 113.03(8)
N6 K2 C33 160.76(9)
N6 K2 C32 153.32(9)
C33 K2 C32 26.29(9)
N6 K2 C34 135.28(9)
C33 K2 C34 26.06(8)
C32 K2 C34 46.48(9)
N6 K2 C31 127.86(9)
C33 K2 C31 45.02(9)
C32 K2 C31 25.95(9)
C34 K2 C31 52.47(9)
N6 K2 C40 114.14(8)
C33 K2 C40 75.59(9)
C32 K2 C40 92.40(9)
C34 K2 C40 83.48(8)
C31 K2 C40 117.96(9)
N6 K2 C41 127.78(8)
C33 K2 C41 68.09(9)
C32 K2 C41 75.91(9)
C34 K2 C41 85.89(9)
C31 K2 C41 101.51(9)
C40 K2 C41 25.17(9)
N6 K2 C42 112.71(9)
C33 K2 C42 85.96(9)
C32 K2 C42 84.08(9)
C34 K2 C42 108.03(9)
C31 K2 C42 105.64(9)
C40 K2 C42 43.92(10)
C41 K2 C42 24.98(10)
N6 K2 C39 88.87(8)
C33 K2 C39 100.05(9)
C32 K2 C39 117.58(9)
C34 K2 C39 102.74(8)
C31 K2 C39 143.25(9)
C40 K2 C39 25.29(8)
C41 K2 C39 44.68(9)
C42 K2 C39 51.60(9)
N6 K2 C38 75.77(8)
C33 K2 C38 118.52(8)
C32 K2 C38 126.83(9)
C34 K2 C38 127.17(8)
C31 K2 C38 149.99(9)
C40 K2 C38 44.47(8)
C41 K2 C38 52.04(8)
C42 K2 C38 44.36(9)
C39 K2 C38 25.35(8)
N6 K2 C30 113.28(8)
C33 K2 C30 52.06(9)
C32 K2 C30 45.33(9)
C34 K2 C30 44.63(8)
C31 K2 C30 24.91(8)
C40 K2 C30 126.38(9)
C41 K2 C30 118.93(9)
C42 K2 C30 129.15(9)
C39 K2 C30 147.35(9)
C38 K2 C30 170.58(8)
N6 K2 C29 115.34(8)
C33 K2 C29 45.73(8)
C32 K2 C29 54.11(8)
C34 K2 C29 25.80(8)
C31 K2 C29 45.02(8)
C40 K2 C29 108.29(8)
C41 K2 C29 111.33(9)
C42 K2 C29 131.65(9)
C39 K2 C29 123.88(8)
C38 K2 C29 149.21(9)
C30 K2 C29 25.43(8)
O1 Si1 N1 107.85(12)
O1 Si1 C14 109.78(15)
N1 Si1 C14 111.08(14)
O1 Si1 C13 106.07(15)
N1 Si1 C13 114.36(14)
C14 Si1 C13 107.54(17)
O1 Si2 N2 108.82(12)
O1 Si2 C16 109.11(15)
N2 Si2 C16 112.24(15)
O1 Si2 C15 105.21(15)
N2 Si2 C15 111.16(16)
C16 Si2 C15 110.04(17)
O2 Si3 N4 107.59(13)
O2 Si3 C51 109.40(19)
N4 Si3 C51 110.18(18)
O2 Si3 C50 106.76(17)
N4 Si3 C50 113.87(17)
C51 Si3 C50 108.9(2)
O2 Si4 N5 107.83(12)
O2 Si4 C52 109.47(13)
N5 Si4 C52 110.31(14)
O2 Si4 C53 105.82(16)
N5 Si4 C53 113.16(14)
C52 Si4 C53 110.07(17)
Si2 O1 Si1 138.67(15)
Si4 O2 Si3 139.56(14)
C1 N1 Si1 118.70(19)
C1 N1 In1 117.75(18)
Si1 N1 In1 123.33(13)
C17 N2 Si2 127.3(2)
C17 N2 In1 115.91(18)
Si2 N2 In1 115.67(13)
C29 N3 In1 123.9(2)
C29 N3 K1 122.01(19)
In1 N3 K1 114.06(11)
C38 N4 Si3 122.1(2)
C38 N4 In2 117.28(18)
Si3 N4 In2 120.43(14)
C54 N5 Si4 124.79(19)
C54 N5 In2 117.76(18)
Si4 N5 In2 117.18(13)
C66 N6 In2 123.8(2)
C66 N6 K2 119.61(18)
In2 N6 K2 115.60(11)
C2 C1 C6 118.9(3)
C2 C1 N1 121.3(3)
C6 C1 N1 119.8(3)
C2 C1 K1 76.33(17)
C6 C1 K1 77.94(17)
N1 C1 K1 115.41(17)
C3 C2 C1 119.4(3)
C3 C2 C7 118.8(3)
C1 C2 C7 121.8(3)
C3 C2 K1 78.67(18)
C1 C2 K1 77.93(16)
C7 C2 K1 111.25(18)
C4 C3 C2 121.5(3)
C4 C3 K1 80.68(19)
C2 C3 K1 76.01(18)
C4 C3 H3 119.3
C2 C3 H3 119.3
K1 C3 H3 114.4
C3 C4 C5 119.4(3)
C3 C4 K1 74.76(18)
C5 C4 K1 76.81(19)
C3 C4 H4 120.3
C5 C4 H4 120.3
K1 C4 H4 119.1
C4 C5 C6 121.6(3)
C4 C5 K1 78.75(19)
C6 C5 K1 75.85(18)
C4 C5 H5 119.2
C6 C5 H5 119.2
K1 C5 H5 116.8
C5 C6 C1 119.3(3)
C5 C6 C10 119.6(3)
C1 C6 C10 121.0(3)
C5 C6 K1 79.25(18)
C1 C6 K1 76.42(16)
C10 C6 K1 111.58(19)
C2 C7 C9 113.4(3)
C2 C7 C8 109.8(3)
C9 C7 C8 109.7(3)
C2 C7 H7 107.9
C9 C7 H7 107.9
C8 C7 H7 107.9
C7 C8 H8A 109.5
C7 C8 H8B 109.5
H8A C8 H8B 109.5
C7 C8 H8C 109.5
H8A C8 H8C 109.5
H8B C8 H8C 109.5
C7 C9 H9A 109.5
C7 C9 H9B 109.5
H9A C9 H9B 109.5
C7 C9 H9C 109.5
H9A C9 H9C 109.5
H9B C9 H9C 109.5
C6 C10 C12 113.8(3)
C6 C10 C11 109.7(3)
C12 C10 C11 110.0(3)
C6 C10 H10 107.7
C12 C10 H10 107.7
C11 C10 H10 107.7
C10 C11 H11A 109.5
C10 C11 H11B 109.5
H11A C11 H11B 109.5
C10 C11 H11C 109.5
H11A C11 H11C 109.5
H11B C11 H11C 109.5
C10 C12 H12A 109.5
C10 C12 H12B 109.5
H12A C12 H12B 109.5
C10 C12 H12C 109.5
H12A C12 H12C 109.5
H12B C12 H12C 109.5
Si1 C13 H13A 109.5
Si1 C13 H13B 109.5
H13A C13 H13B 109.5
Si1 C13 H13C 109.5
H13A C13 H13C 109.5
H13B C13 H13C 109.5
Si1 C14 H14A 109.5
Si1 C14 H14B 109.5
H14A C14 H14B 109.5
Si1 C14 H14C 109.5
H14A C14 H14C 109.5
H14B C14 H14C 109.5
Si2 C15 H15A 109.5
Si2 C15 H15B 109.5
H15A C15 H15B 109.5
Si2 C15 H15C 109.5
H15A C15 H15C 109.5
H15B C15 H15C 109.5
Si2 C16 H16A 109.5
Si2 C16 H16B 109.5
H16A C16 H16B 109.5
Si2 C16 H16C 109.5
H16A C16 H16C 109.5
H16B C16 H16C 109.5
C22 C17 C18 119.7(3)
C22 C17 N2 120.4(3)
C18 C17 N2 119.8(3)
C19 C18 C17 118.8(3)
C19 C18 C23 120.2(3)
C17 C18 C23 121.0(3)
C18 C19 C20 122.0(3)
C18 C19 H19 119
C20 C19 H19 119
C21 C20 C19 118.9(3)
C21 C20 H20 120.6
C19 C20 H20 120.6
C20 C21 C22 121.8(3)
C20 C21 H21 119.1
C22 C21 H21 119.1
C21 C22 C17 118.8(3)
C21 C22 C26 119.3(3)
C17 C22 C26 121.7(3)
C18 C23 C25 113.9(3)
C18 C23 C24 110.7(3)
C25 C23 C24 109.9(3)
C18 C23 H23 107.3
C25 C23 H23 107.3
C24 C23 H23 107.3
C23 C24 H24A 109.5
C23 C24 H24B 109.5
H24A C24 H24B 109.5
C23 C24 H24C 109.5
H24A C24 H24C 109.5
H24B C24 H24C 109.5
C23 C25 H25A 109.5
C23 C25 H25B 109.5
H25A C25 H25B 109.5
C23 C25 H25C 109.5
H25A C25 H25C 109.5
H25B C25 H25C 109.5
C27 C26 C22 110.3(3)
C27 C26 C28 110.6(3)
C22 C26 C28 112.7(3)
C27 C26 H26 107.7
C22 C26 H26 107.7
C28 C26 H26 107.7
C26 C27 H27A 109.5
C26 C27 H27B 109.5
H27A C27 H27B 109.5
C26 C27 H27C 109.5
H27A C27 H27C 109.5
H27B C27 H27C 109.5
C26 C28 H28A 109.5
C26 C28 H28B 109.5
H28A C28 H28B 109.5
C26 C28 H28C 109.5
H28A C28 H28C 109.5
H28B C28 H28C 109.5
N3 C29 C30 118.5(3)
N3 C29 C34 125.2(3)
C30 C29 C34 116.2(3)
N3 C29 K2 115.90(18)
C30 C29 K2 77.11(17)
C34 C29 K2 72.98(16)
C31 C30 C29 121.4(3)
C31 C30 C35 119.2(3)
C29 C30 C35 119.5(3)
C31 C30 K2 73.68(18)
C29 C30 K2 77.47(16)
C35 C30 K2 122.3(2)
C30 C31 C32 122.5(3)
C30 C31 K2 81.41(18)
C32 C31 K2 73.81(18)
C30 C31 H31 118.7
C32 C31 H31 118.7
K2 C31 H31 116.5
C33 C32 C31 116.7(3)
C33 C32 C36 122.5(3)
C31 C32 C36 120.8(3)
C33 C32 K2 76.29(18)
C31 C32 K2 80.24(19)
C36 C32 K2 112.2(2)
C32 C33 C34 122.8(3)
C32 C33 K2 77.41(19)
C34 C33 K2 80.53(18)
C32 C33 H33 118.6
C34 C33 H33 118.6
K2 C33 H33 113.5
C33 C34 C29 120.3(3)
C33 C34 C37 119.1(3)
C29 C34 C37 120.5(3)
C33 C34 K2 73.41(18)
C29 C34 K2 81.22(17)
C37 C34 K2 116.53(19)
C30 C35 H35A 109.5
C30 C35 H35B 109.5
H35A C35 H35B 109.5
C30 C35 H35C 109.5
H35A C35 H35C 109.5
H35B C35 H35C 109.5
C32 C36 H36A 109.5
C32 C36 H36B 109.5
H36A C36 H36B 109.5
C32 C36 H36C 109.5
H36A C36 H36C 109.5
H36B C36 H36C 109.5
C34 C37 H37A 109.5
C34 C37 H37B 109.5
H37A C37 H37B 109.5
C34 C37 H37C 109.5
H37A C37 H37C 109.5
H37B C37 H37C 109.5
C39 C38 C43 118.7(3)
C39 C38 N4 120.9(3)
C43 C38 N4 120.3(3)
C39 C38 K2 76.09(17)
C43 C38 K2 78.04(18)
N4 C38 K2 116.02(17)
C40 C39 C38 119.4(3)
C40 C39 C44 119.1(3)
C38 C39 C44 121.5(3)
C40 C39 K2 76.05(17)
C38 C39 K2 78.56(17)
C44 C39 K2 114.01(18)
C41 C40 C39 121.5(3)
C41 C40 K2 77.61(19)
C39 C40 K2 78.65(18)
C41 C40 H40 119.2
C39 C40 H40 119.2
K2 C40 H40 114.9
C42 C41 C40 119.2(3)
C42 C41 K2 78.3(2)
C40 C41 K2 77.23(18)
C42 C41 H41 120.4
C40 C41 H41 120.4
K2 C41 H41 114.7
C41 C42 C43 121.4(3)
C41 C42 K2 76.68(19)
C43 C42 K2 79.76(19)
C41 C42 H42 119.3
C43 C42 H42 119.3
K2 C42 H42 114.7
C42 C43 C38 119.7(3)
C42 C43 C47 119.9(3)
C38 C43 C47 120.4(3)
C42 C43 K2 75.34(19)
C38 C43 K2 76.74(18)
C47 C43 K2 117.5(2)
C39 C44 C46 109.9(3)
C39 C44 C45 112.2(3)
C46 C44 C45 111.4(4)
C39 C44 H44 107.7
C46 C44 H44 107.7
C45 C44 H44 107.7
C44 C45 H45A 109.5
C44 C45 H45B 109.5
H45A C45 H45B 109.5
C44 C45 H45C 109.5
H45A C45 H45C 109.5
H45B C45 H45C 109.5
C44 C46 H46A 109.5
C44 C46 H46B 109.5
H46A C46 H46B 109.5
C44 C46 H46C 109.5
H46A C46 H46C 109.5
H46B C46 H46C 109.5
C43 C47 C48 111.4(3)
C43 C47 C49 110.5(3)
C48 C47 C49 110.2(4)
C43 C47 H47 108.2
C48 C47 H47 108.2
C49 C47 H47 108.2
C47 C48 H48A 109.5
C47 C48 H48B 109.5
H48A C48 H48B 109.5
C47 C48 H48C 109.5
H48A C48 H48C 109.5
H48B C48 H48C 109.5
C47 C49 H49A 109.5
C47 C49 H49B 109.5
H49A C49 H49B 109.5
C47 C49 H49C 109.5
H49A C49 H49C 109.5
H49B C49 H49C 109.5
Si3 C50 H50A 109.5
Si3 C50 H50B 109.5
H50A C50 H50B 109.5
Si3 C50 H50C 109.5
H50A C50 H50C 109.5
H50B C50 H50C 109.5
Si3 C51 H51A 109.5
Si3 C51 H51B 109.5
H51A C51 H51B 109.5
Si3 C51 H51C 109.5
H51A C51 H51C 109.5
H51B C51 H51C 109.5
Si4 C52 H52A 109.5
Si4 C52 H52B 109.5
H52A C52 H52B 109.5
Si4 C52 H52C 109.5
H52A C52 H52C 109.5
H52B C52 H52C 109.5
Si4 C53 H53A 109.5
Si4 C53 H53B 109.5
H53A C53 H53B 109.5
Si4 C53 H53C 109.5
H53A C53 H53C 109.5
H53B C53 H53C 109.5
C55 C54 C59 119.1(3)
C55 C54 N5 120.2(3)
C59 C54 N5 120.7(3)
C56 C55 C54 119.6(3)
C56 C55 C60 118.9(3)
C54 C55 C60 121.6(3)
C57 C56 C55 121.4(3)
C57 C56 H56 119.3
C55 C56 H56 119.3
C56 C57 C58 118.8(3)
C56 C57 H57 120.6
C58 C57 H57 120.6
C57 C58 C59 122.1(3)
C57 C58 H58 119
C59 C58 H58 119
C58 C59 C54 119.0(3)
C58 C59 C63 119.1(3)
C54 C59 C63 121.8(3)
C62 C60 C55 112.9(3)
C62 C60 C61 109.8(3)
C55 C60 C61 110.6(3)
C62 C60 H60 107.8
C55 C60 H60 107.8
C61 C60 H60 107.8
C60 C61 H61A 109.5
C60 C61 H61B 109.5
H61A C61 H61B 109.5
C60 C61 H61C 109.5
H61A C61 H61C 109.5
H61B C61 H61C 109.5
C60 C62 H62A 109.5
C60 C62 H62B 109.5
H62A C62 H62B 109.5
C60 C62 H62C 109.5
H62A C62 H62C 109.5
H62B C62 H62C 109.5
C59 C63 C65 110.0(3)
C59 C63 C64 113.3(3)
C65 C63 C64 110.7(3)
C59 C63 H63 107.5
C65 C63 H63 107.5
C64 C63 H63 107.5
C63 C64 H64A 109.5
C63 C64 H64B 109.5
H64A C64 H64B 109.5
C63 C64 H64C 109.5
H64A C64 H64C 109.5
H64B C64 H64C 109.5
C63 C65 H65A 109.5
C63 C65 H65B 109.5
H65A C65 H65B 109.5
C63 C65 H65C 109.5
H65A C65 H65C 109.5
H65B C65 H65C 109.5
N6 C66 C71 125.6(3)
N6 C66 C67 117.9(3)
C71 C66 C67 116.3(3)
N6 C66 K1 117.82(19)
C71 C66 K1 70.61(17)
C67 C66 K1 78.04(17)
N6 C66 K2 40.63(14)
C71 C66 K2 135.1(2)
C67 C66 K2 91.86(19)
K1 C66 K2 83.24(7)
C68 C67 C66 120.4(3)
C68 C67 C72 119.6(3)
C66 C67 C72 119.9(3)
C68 C67 K1 72.34(19)
C66 C67 K1 76.70(18)
C72 C67 K1 125.0(2)
C69 C68 C67 123.1(3)
C69 C68 K1 72.48(19)
C67 C68 K1 82.84(19)
C69 C68 H68 118.4
C67 C68 H68 118.4
K1 C68 H68 116.6
C70 C69 C68 116.4(3)
C70 C69 C73 121.8(3)
C68 C69 C73 121.8(3)
C70 C69 K1 75.22(18)
C68 C69 K1 81.71(19)
C73 C69 K1 112.3(2)
C69 C70 C71 122.7(3)
C69 C70 K1 78.27(18)
C71 C70 K1 80.64(18)
C69 C70 H70 118.6
C71 C70 H70 118.6
K1 C70 H70 112.4
C70 C71 C66 121.0(3)
C70 C71 C74 118.0(3)
C66 C71 C74 121.0(3)
C70 C71 K1 72.90(17)
C66 C71 K1 84.02(17)
C74 C71 K1 114.0(2)
C67 C72 H72A 109.5
C67 C72 H72B 109.5
H72A C72 H72B 109.5
C67 C72 H72C 109.5
H72A C72 H72C 109.5
H72B C72 H72C 109.5
C69 C73 H73A 109.5
C69 C73 H73B 109.5
H73A C73 H73B 109.5
C69 C73 H73C 109.5
H73A C73 H73C 109.5
H73B C73 H73C 109.5
C71 C74 H74A 109.5
C71 C74 H74B 109.5
H74A C74 H74B 109.5
C71 C74 H74C 109.5
H74A C74 H74C 109.5
H74B C74 H74C 109.5
C2A C1A C6A 117.5(4)
C2A C1A C7A 121.7(4)
C6A C1A C7A 120.7(4)
C1A C2A C3A 121.7(4)
C1A C2A H2A 119.2
C3A C2A H2A 119.2
C4A C3A C2A 120.5(4)
C4A C3A H3A 119.8
C2A C3A H3A 119.8
C3A C4A C5A 118.9(4)
C3A C4A H4A 120.6
C5A C4A H4A 120.6
C4A C5A C6A 119.8(4)
C4A C5A H5A 120.1
C6A C5A H5A 120.1
C5A C6A C1A 121.6(4)
C5A C6A H6A 119.2
C1A C6A H6A 119.2
C1A C7A H7A1 109.5
C1A C7A H7A2 109.5
H7A1 C7A H7A2 109.5
C1A C7A H7A3 109.5
H7A1 C7A H7A3 109.5
H7A2 C7A H7A3 109.5
C6B C1B C2B 117.7(5)
C6B C1B C7B 121.3(5)
C2B C1B C7B 121.0(6)
C3B C2B C1B 119.8(6)
C3B C2B H2B 120.1
C1B C2B H2B 120.1
C4B C3B C2B 121.0(6)
C4B C3B H3B 119.5
C2B C3B H3B 119.5
C5B C4B C3B 119.6(6)
C5B C4B H4B 120.2
C3B C4B H4B 120.2
C4B C5B C6B 118.9(6)
C4B C5B H5B 120.6
C6B C5B H5B 120.6
C1B C6B C5B 123.0(5)
C1B C6B H6B 118.5
C5B C6B H6B 118.5
C1B C7B H7B1 109.5
C1B C7B H7B2 109.5
H7B1 C7B H7B2 109.5
C1B C7B H7B3 109.5
H7B1 C7B H7B3 109.5
H7B2 C7B H7B3 109.5
C6C C1C C2C 118.4(9)
C6C C1C C7C 93.9(11)
C2C C1C C7C 147.7(13)
C3C C2C C1C 122.1(9)
C3C C2C H2C 118.9
C1C C2C H2C 118.9
C4C C3C C2C 118.1(8)
C4C C3C H3C 121
C2C C3C H3C 121
C3C C4C C5C 119.9(8)
C3C C4C H4C 120
C5C C4C H4C 120
C6C C5C C4C 122.0(8)
C6C C5C H5C 119
C4C C5C H5C 119
C5C C6C C1C 119.4(9)
C5C C6C H6C 120.3
C1C C6C H6C 120.3
C1C C7C H7C1 109.5
C1C C7C H7C2 109.5
H7C1 C7C H7C2 109.5
C1C C7C H7C3 109.5
H7C1 C7C H7C3 109.5
H7C2 C7C H7C3 109.5
C1C C7C H7C4 109.5
H7C1 C7C H7C4 141.1
H7C2 C7C H7C4 56.3
H7C3 C7C H7C4 56.3
C1C C7C H7C5 109.5
H7C1 C7C H7C5 56.3
H7C2 C7C H7C5 141.1
H7C3 C7C H7C5 56.3
H7C4 C7C H7C5 109.5
C1C C7C H7C6 109.5
H7C1 C7C H7C6 56.3
H7C2 C7C H7C6 56.3
H7C3 C7C H7C6 141.1
H7C4 C7C H7C6 109.5
H7C5 C7C H7C6 109.5
C2D C1D C6D 120
C2D C1D C7D 96.2(8)
C6D C1D C7D 143.8(8)
C1D C2D C3D 120
C1D C2D H2D 120
C3D C2D H2D 120
C2D C3D C4D 120
C2D C3D H3D 120
C4D C3D H3D 120
C5D C4D C3D 120
C5D C4D H4D 120
C3D C4D H4D 120
C6D C5D C4D 120
C6D C5D H5D 120
C4D C5D H5D 120
C5D C6D C1D 120
C5D C6D H6D 120
C1D C6D H6D 120
C1D C7D H7D1 109.5
C1D C7D H7D2 109.5
H7D1 C7D H7D2 109.5
C1D C7D H7D3 109.5
H7D1 C7D H7D3 109.5
H7D2 C7D H7D3 109.5
C1D C7D H7D4 109.5
H7D1 C7D H7D4 141.1
H7D2 C7D H7D4 56.3
H7D3 C7D H7D4 56.3
C1D C7D H7D5 109.5
H7D1 C7D H7D5 56.3
H7D2 C7D H7D5 141.1
H7D3 C7D H7D5 56.3
H7D4 C7D H7D5 109.5
C1D C7D H7D6 109.5
H7D1 C7D H7D6 56.3
H7D2 C7D H7D6 56.3
H7D3 C7D H7D6 141.1
H7D4 C7D H7D6 109.5
H7D5 C7D H7D6 109.5
C2E C1E C6E 117.8(7)
C2E C1E C7E 121.3(7)
C6E C1E C7E 120.8(6)
C1E C2E C3E 120.4(7)
C1E C2E H2E 119.8
C3E C2E H2E 119.8
C2E C3E C4E 121.2(6)
C2E C3E H3E 119.4
C4E C3E H3E 119.4
C5E C4E C3E 117.7(7)
C5E C4E H4E 121.2
C3E C4E H4E 121.2
C4E C5E C6E 121.0(7)
C4E C5E H5E 119.5
C6E C5E H5E 119.5
C5E C6E C1E 121.8(6)
C5E C6E H6E 119.1
C1E C6E H6E 119.1
C1E C7E H7E1 109.5
C1E C7E H7E2 109.5
H7E1 C7E H7E2 109.5
C1E C7E H7E3 109.5
H7E1 C7E H7E3 109.5
H7E2 C7E H7E3 109.5

loop_
_geom_bond_atom_site_label_1
_geom_bond_atom_site_label_2
_geom_bond_distance
In1 N3 1.986(2)
In1 N2 2.077(2)
In1 N1 2.090(2)
In1 K1 3.9158(7)
In2 N6 1.999(2)
In2 N5 2.082(2)
In2 N4 2.097(2)
In2 K2 3.9461(7)
K1 N3 2.661(3)
K1 C70 3.012(3)
K1 C69 3.050(3)
K1 C71 3.110(3)
K1 C68 3.165(3)
K1 C2 3.173(3)
K1 C1 3.193(3)
K1 C3 3.206(3)
K1 C6 3.213(3)
K1 C5 3.255(3)
K1 C66 3.279(3)
K1 C4 3.279(3)
K2 N6 2.646(3)
K2 C33 3.054(3)
K2 C32 3.068(3)
K2 C34 3.143(3)
K2 C31 3.148(3)
K2 C40 3.175(3)
K2 C41 3.180(3)
K2 C42 3.201(3)
K2 C39 3.208(3)
K2 C38 3.239(3)
K2 C30 3.244(3)
K2 C29 3.248(3)
Si1 O1 1.642(2)
Si1 N1 1.730(3)
Si1 C14 1.855(3)
Si1 C13 1.863(3)
Si2 O1 1.639(2)
Si2 N2 1.712(3)
Si2 C16 1.859(3)
Si2 C15 1.860(3)
Si3 O2 1.643(2)
Si3 N4 1.726(3)
Si3 C51 1.852(4)
Si3 C50 1.864(5)
Si4 O2 1.640(2)
Si4 N5 1.715(3)
Si4 C52 1.856(3)
Si4 C53 1.867(4)
N1 C1 1.428(4)
N2 C17 1.426(4)
N3 C29 1.381(4)
N4 C38 1.423(4)
N5 C54 1.426(4)
N6 C66 1.374(4)
C1 C2 1.418(4)
C1 C6 1.421(4)
C2 C3 1.398(4)
C2 C7 1.516(4)
C3 C4 1.381(5)
C3 H3 0.95
C4 C5 1.383(5)
C4 H4 0.95
C5 C6 1.395(4)
C5 H5 0.95
C6 C10 1.519(4)
C7 C9 1.524(4)
C7 C8 1.529(4)
C7 H7 1
C8 H8A 0.98
C8 H8B 0.98
C8 H8C 0.98
C9 H9A 0.98
C9 H9B 0.98
C9 H9C 0.98
C10 C12 1.528(4)
C10 C11 1.533(5)
C10 H10 1
C11 H11A 0.98
C11 H11B 0.98
C11 H11C 0.98
C12 H12A 0.98
C12 H12B 0.98
C12 H12C 0.98
C13 H13A 0.98
C13 H13B 0.98
C13 H13C 0.98
C14 H14A 0.98
C14 H14B 0.98
C14 H14C 0.98
C15 H15A 0.98
C15 H15B 0.98
C15 H15C 0.98
C16 H16A 0.98
C16 H16B 0.98
C16 H16C 0.98
C17 C22 1.416(4)
C17 C18 1.418(5)
C18 C19 1.382(5)
C18 C23 1.515(4)
C19 C20 1.387(5)
C19 H19 0.95
C20 C21 1.382(5)
C20 H20 0.95
C21 C22 1.387(5)
C21 H21 0.95
C22 C26 1.525(5)
C23 C25 1.527(5)
C23 C24 1.528(4)
C23 H23 1
C24 H24A 0.98
C24 H24B 0.98
C24 H24C 0.98
C25 H25A 0.98
C25 H25B 0.98
C25 H25C 0.98
C26 C27 1.523(5)
C26 C28 1.537(5)
C26 H26 1
C27 H27A 0.98
C27 H27B 0.98
C27 H27C 0.98
C28 H28A 0.98
C28 H28B 0.98
C28 H28C 0.98
C29 C30 1.429(4)
C29 C34 1.430(4)
C30 C31 1.382(5)
C30 C35 1.509(5)
C31 C32 1.398(5)
C31 H31 0.95
C32 C33 1.392(5)
C32 C36 1.512(5)
C33 C34 1.400(4)
C33 H33 0.95
C34 C37 1.497(4)
C35 H35A 0.98
C35 H35B 0.98
C35 H35C 0.98
C36 H36A 0.98
C36 H36B 0.98
C36 H36C 0.98
C37 H37A 0.98
C37 H37B 0.98
C37 H37C 0.98
C38 C39 1.415(5)
C38 C43 1.418(5)
C39 C40 1.398(4)
C39 C44 1.522(5)
C40 C41 1.385(5)
C40 H40 0.95
C41 C42 1.380(5)
C41 H41 0.95
C42 C43 1.393(5)
C42 H42 0.95
C43 C47 1.524(5)
C44 C46 1.528(5)
C44 C45 1.530(5)
C44 H44 1
C45 H45A 0.98
C45 H45B 0.98
C45 H45C 0.98
C46 H46A 0.98
C46 H46B 0.98
C46 H46C 0.98
C47 C48 1.533(5)
C47 C49 1.535(6)
C47 H47 1
C48 H48A 0.98
C48 H48B 0.98
C48 H48C 0.98
C49 H49A 0.98
C49 H49B 0.98
C49 H49C 0.98
C50 H50A 0.98
C50 H50B 0.98
C50 H50C 0.98
C51 H51A 0.98
C51 H51B 0.98
C51 H51C 0.98
C52 H52A 0.98
C52 H52B 0.98
C52 H52C 0.98
C53 H53A 0.98
C53 H53B 0.98
C53 H53C 0.98
C54 C55 1.406(4)
C54 C59 1.415(4)
C55 C56 1.392(5)
C55 C60 1.524(4)
C56 C57 1.381(5)
C56 H56 0.95
C57 C58 1.382(5)
C57 H57 0.95
C58 C59 1.384(5)
C58 H58 0.95
C59 C63 1.516(4)
C60 C62 1.522(5)
C60 C61 1.530(5)
C60 H60 1
C61 H61A 0.98
C61 H61B 0.98
C61 H61C 0.98
C62 H62A 0.98
C62 H62B 0.98
C62 H62C 0.98
C63 C65 1.525(5)
C63 C64 1.532(4)
C63 H63 1
C64 H64A 0.98
C64 H64B 0.98
C64 H64C 0.98
C65 H65A 0.98
C65 H65B 0.98
C65 H65C 0.98
C66 C71 1.413(5)
C66 C67 1.438(4)
C67 C68 1.394(4)
C67 C72 1.505(5)
C68 C69 1.393(5)
C68 H68 0.95
C69 C70 1.391(5)
C69 C73 1.509(4)
C70 C71 1.404(4)
C70 H70 0.95
C71 C74 1.507(4)
C72 H72A 0.98
C72 H72B 0.98
C72 H72C 0.98
C73 H73A 0.98
C73 H73B 0.98
C73 H73C 0.98
C74 H74A 0.98
C74 H74B 0.98
C74 H74C 0.98
C1A C2A 1.355(6)
C1A C6A 1.383(5)
C1A C7A 1.504(5)
C2A C3A 1.385(6)
C2A H2A 0.95
C3A C4A 1.366(6)
C3A H3A 0.95
C4A C5A 1.376(6)
C4A H4A 0.95
C5A C6A 1.383(6)
C5A H5A 0.95
C6A H6A 0.95
C7A H7A1 0.98
C7A H7A2 0.98
C7A H7A3 0.98
C1B C6B 1.370(7)
C1B C2B 1.390(7)
C1B C7B 1.509(7)
C2B C3B 1.388(9)
C2B H2B 0.95
C3B C4B 1.374(10)
C3B H3B 0.95
C4B C5B 1.372(8)
C4B H4B 0.95
C5B C6B 1.377(7)
C5B H5B 0.95
C6B H6B 0.95
C7B H7B1 0.98
C7B H7B2 0.98
C7B H7B3 0.98
C1C C6C 1.371(15)
C1C C2C 1.401(15)
C1C C7C 1.591(14)
C2C C3C 1.376(14)
C2C H2C 0.95
C3C C4C 1.375(13)
C3C H3C 0.95
C4C C5C 1.376(12)
C4C H4C 0.95
C5C C6C 1.364(12)
C5C H5C 0.95
C6C H6C 0.95
C7C H7C1 0.98
C7C H7C2 0.98
C7C H7C3 0.98
C7C H7C4 0.98
C7C H7C5 0.98
C7C H7C6 0.98
C1D C2D 1.39
C1D C6D 1.39
C1D C7D 1.518(12)
C2D C3D 1.39
C2D H2D 0.95
C3D C4D 1.39
C3D H3D 0.95
C4D C5D 1.39
C4D H4D 0.95
C5D C6D 1.39
C5D H5D 0.95
C6D H6D 0.95
C7D H7D1 0.98
C7D H7D2 0.98
C7D H7D3 0.98
C7D H7D4 0.98
C7D H7D5 0.98
C7D H7D6 0.98
C1E C2E 1.358(8)
C1E C6E 1.402(8)
C1E C7E 1.513(8)
C2E C3E 1.407(10)
C2E H2E 0.95
C3E C4E 1.409(10)
C3E H3E 0.95
C4E C5E 1.354(8)
C4E H4E 0.95
C5E C6E 1.389(8)
C5E H5E 0.95
C6E H6E 0.95
C7E H7E1 0.98
C7E H7E2 0.98
C7E H7E3 0.98
